data_4123904
loop_
_publ_author_name
'Lilio, Alyssia M.'
'Reineke, Mark H.'
'Moore, Curtis E.'
'Rheingold, Arnold L.'
'Takase, Michael K.'
'Kubiak, Clifford P.'

_publ_section_title
;
 Incorporation of Pendant Bases into Rh(diphosphine)2 Complexes:
 Synthesis, Thermodynamic Studies, And Catalytic CO2 Hydrogenation
 Activity of [Rh(P2N2)2](+) Complexes.
;
_journal_issue 25
_journal_name_full 'Journal of the American Chemical Society'
_journal_page_first 8251
_journal_page_last 8260
_journal_paper_doi 10.1021/jacs.5b04291
_journal_volume 137
_journal_year 2015
_chemical_formula_sum 'C64 H94 B F4 N6 O4 P4 Rh'
_chemical_formula_weight 1325.05
_space_group_crystal_system monoclinic
_space_group_IT_number 15
_space_group_name_Hall '-C 2yc'
_space_group_name_H-M_alt 'C 1 2/c 1'
_symmetry_space_group_name_Hall '-C 2yc'
_symmetry_space_group_name_H-M 'C 1 2/c 1'
_atom_sites_solution_hydrogens geom
_atom_sites_solution_primary direct
_atom_sites_solution_secondary difmap
_audit_creation_method SHELXL-2014/7
_cell_angle_alpha 90
_cell_angle_beta 109.6649(15)
_cell_angle_gamma 90
_cell_formula_units_Z 4
_cell_length_a 22.7509(9)
_cell_length_b 13.4975(6)
_cell_length_c 22.3982(9)
_cell_measurement_reflns_used 9968
_cell_measurement_temperature 100(2)
_cell_measurement_theta_max 33.01
_cell_measurement_theta_min 2.38
_cell_volume 6476.9(5)
_computing_cell_refinement 'SAINT v8.34A (Bruker-AXS, 2007)'
_computing_data_collection 'APEX2 v2014.7-1 (Bruker-AXS, 2014)'
_computing_data_reduction 'SAINT v8.34A (Bruker-AXS, 2007)'
_computing_molecular_graphics 'Bruker SHELXTL'
_computing_publication_material 'Bruker SHELXTL'
_computing_structure_refinement 'SHELXL-2014/7 (Sheldrick, 2014)'
_computing_structure_solution 'SHELXS-2013/1 (She ldrick, 2013)'
_diffrn_ambient_temperature 100(2)
_diffrn_detector_area_resol_mean 10.24
_diffrn_measured_fraction_theta_full 0.999
_diffrn_measured_fraction_theta_max 0.991
_diffrn_measurement_device_type 'Bruker D8 VENTURE Kappa Duo PHOTON 100 CMOS'
_diffrn_measurement_method '\f and \w scans'
_diffrn_radiation_type MoK\a
_diffrn_radiation_wavelength 0.71073
_diffrn_reflns_av_R_equivalents 0.0944
_diffrn_reflns_av_unetI/netI 0.0971
_diffrn_reflns_laue_measured_fraction_full 0.999
_diffrn_reflns_laue_measured_fraction_max 0.991
_diffrn_reflns_limit_h_max 37
_diffrn_reflns_limit_h_min -37
_diffrn_reflns_limit_k_max 22
_diffrn_reflns_limit_k_min -22
_diffrn_reflns_limit_l_max 37
_diffrn_reflns_limit_l_min -37
_diffrn_reflns_number 93916
_diffrn_reflns_point_group_measured_fraction_full 0.999
_diffrn_reflns_point_group_measured_fraction_max 0.991
_diffrn_reflns_theta_full 25.242
_diffrn_reflns_theta_max 36.394
_diffrn_reflns_theta_min 2.207
_diffrn_source 'I\mS HB micro-focus sealed tube'
_exptl_absorpt_coefficient_mu 0.425
_exptl_absorpt_correction_T_max 0.7471
_exptl_absorpt_correction_T_min 0.7036
_exptl_absorpt_correction_type multi-scan
_exptl_absorpt_process_details 'SADABS-2014/4 (Sheldrick, 2014)'
_exptl_crystal_colour orange
_exptl_crystal_density_diffrn 1.359
_exptl_crystal_density_method 'not measured'
_exptl_crystal_description Block
_exptl_crystal_F_000 2792
_exptl_crystal_size_max 0.200
_exptl_crystal_size_mid 0.100
_exptl_crystal_size_min 0.100
_refine_diff_density_max 0.853
_refine_diff_density_min -0.625
_refine_diff_density_rms 0.120
_refine_ls_extinction_method none
_refine_ls_goodness_of_fit_ref 1.027
_refine_ls_hydrogen_treatment constr
_refine_ls_matrix_type full
_refine_ls_number_parameters 383
_refine_ls_number_reflns 15651
_refine_ls_number_restraints 0
_refine_ls_restrained_S_all 1.027
_refine_ls_R_factor_all 0.1046
_refine_ls_R_factor_gt 0.0543
_refine_ls_shift/su_max 0.003
_refine_ls_shift/su_mean 0.000
_refine_ls_structure_factor_coef Fsqd
_refine_ls_weighting_details 'w=1/[\s^2^(Fo^2^)+(0.0322P)^2^+8.9063P] where P=(Fo^2^+2Fc^2^)/3'
_refine_ls_weighting_scheme calc
_refine_ls_wR_factor_gt 0.0867
_refine_ls_wR_factor_ref 0.0984
_reflns_Friedel_coverage 0.000
_reflns_number_gt 10799
_reflns_number_total 15651
_reflns_threshold_expression 'I > 2\s(I)'
_cod_data_source_file ja5b04291_si_005.cif
_cod_data_source_block P15037
_cod_database_code 4123904
_shelx_shelxl_version_number 2014/7
_shelx_space_group_comment
; 
The symmetry employed for this shelxl refinement is uniquely defined 
by the following loop, which should always be used as a source of 
symmetry information in preference to the above space-group names. 
They are only intended as comments. 
;
_shelx_estimated_absorpt_t_min 0.920
_shelx_estimated_absorpt_t_max 0.959

loop_
_space_group_symop_operation_xyz
'x, y, z'
'-x, y, -z+1/2'
'x+1/2, y+1/2, z'
'-x+1/2, y+1/2, -z+1/2'
'-x, -y, -z'
'x, -y, z-1/2'
'-x+1/2, -y+1/2, -z'
'x+1/2, -y+1/2, z-1/2'

loop_
_atom_site_label
_atom_site_type_symbol
_atom_site_fract_x
_atom_site_fract_y
_atom_site_fract_z
_atom_site_U_iso_or_equiv
_atom_site_adp_type
_atom_site_occupancy
_atom_site_site_symmetry_order
_atom_site_calc_flag
_atom_site_refinement_flags_posn
_atom_site_refinement_flags_adp
_atom_site_refinement_flags_occupancy
Rh1 Rh 0.5000 0.57161(2) 0.2500 0.00734(4) Uani 1 2 d S T P
P1 P 0.43374(2) 0.44213(3) 0.21184(2) 0.00853(7) Uani 1 1 d . . .
C11 C 0.35126(7) 0.45687(12) 0.16043(8) 0.0114(3) Uani 1 1 d . . .
H11 H 0.3283 0.4847 0.1877 0.014 Uiso 1 1 calc R U .
C12 C 0.31796(8) 0.35981(13) 0.13192(9) 0.0163(3) Uani 1 1 d . . .
H12A H 0.3371 0.3319 0.1020 0.020 Uiso 1 1 calc R U .
H12B H 0.3227 0.3108 0.1661 0.020 Uiso 1 1 calc R U .
C13 C 0.24857(8) 0.37993(15) 0.09716(9) 0.0236(4) Uani 1 1 d . . .
H13A H 0.2289 0.4028 0.1279 0.028 Uiso 1 1 calc R U .
H13B H 0.2277 0.3178 0.0777 0.028 Uiso 1 1 calc R U .
C14 C 0.23963(9) 0.45872(15) 0.04546(9) 0.0239(4) Uani 1 1 d . . .
H14A H 0.2544 0.4321 0.0118 0.029 Uiso 1 1 calc R U .
H14B H 0.1946 0.4740 0.0261 0.029 Uiso 1 1 calc R U .
C15 C 0.27515(8) 0.55381(14) 0.07195(9) 0.0200(4) Uani 1 1 d . . .
H15A H 0.2566 0.5855 0.1013 0.024 Uiso 1 1 calc R U .
H15B H 0.2713 0.6006 0.0368 0.024 Uiso 1 1 calc R U .
C16 C 0.34434(7) 0.53194(12) 0.10721(8) 0.0136(3) Uani 1 1 d . . .
H16A H 0.3637 0.5051 0.0771 0.016 Uiso 1 1 calc R U .
H16B H 0.3662 0.5941 0.1253 0.016 Uiso 1 1 calc R U .
C1 C 0.46284(7) 0.36446(11) 0.15782(8) 0.0114(3) Uani 1 1 d . . .
H1A H 0.4535 0.2944 0.1642 0.014 Uiso 1 1 calc R U .
H1B H 0.4378 0.3820 0.1137 0.014 Uiso 1 1 calc R U .
N1 N 0.52808(6) 0.36984(10) 0.16315(6) 0.0111(2) Uani 1 1 d . . .
C21 C 0.54620(7) 0.43845(12) 0.12418(7) 0.0114(3) Uani 1 1 d . . .
C22 C 0.51276(7) 0.52409(11) 0.09963(8) 0.0120(3) Uani 1 1 d . . .
H22 H 0.4767 0.5399 0.1101 0.014 Uiso 1 1 calc R U .
C23 C 0.53123(7) 0.58741(12) 0.05972(8) 0.0134(3) Uani 1 1 d . . .
H23 H 0.5074 0.6448 0.0425 0.016 Uiso 1 1 calc R U .
C24 C 0.58470(8) 0.56563(13) 0.04545(8) 0.0148(3) Uani 1 1 d . . .
O1 O 0.60825(6) 0.62463(10) 0.00845(6) 0.0201(3) Uani 1 1 d . . .
C27 C 0.58300(10) 0.72195(14) -0.00450(10) 0.0253(4) Uani 1 1 d . . .
H27A H 0.5388 0.7179 -0.0304 0.038 Uiso 1 1 calc R U .
H27B H 0.6056 0.7592 -0.0275 0.038 Uiso 1 1 calc R U .
H27C H 0.5873 0.7557 0.0355 0.038 Uiso 1 1 calc R U .
C25 C 0.61792(8) 0.47927(13) 0.06883(8) 0.0162(3) Uani 1 1 d . . .
H25 H 0.6540 0.4637 0.0583 0.019 Uiso 1 1 calc R U .
C26 C 0.59870(8) 0.41595(12) 0.10734(8) 0.0151(3) Uani 1 1 d . . .
H26 H 0.6213 0.3567 0.1225 0.018 Uiso 1 1 calc R U .
C2 C 0.57177(7) 0.35051(12) 0.22652(8) 0.0120(3) Uani 1 1 d . . .
H2A H 0.6148 0.3518 0.2250 0.014 Uiso 1 1 calc R U .
H2B H 0.5640 0.2831 0.2396 0.014 Uiso 1 1 calc R U .
P3 P 0.56446(2) 0.70184(3) 0.25134(2) 0.00902(8) Uani 1 1 d . . .
C31 C 0.64736(7) 0.69105(11) 0.25703(8) 0.0113(3) Uani 1 1 d . . .
H31 H 0.6709 0.6696 0.3014 0.014 Uiso 1 1 calc R U .
C32 C 0.65787(7) 0.61098(12) 0.21357(8) 0.0130(3) Uani 1 1 d . . .
H32A H 0.6387 0.6318 0.1688 0.016 Uiso 1 1 calc R U .
H32B H 0.6375 0.5487 0.2195 0.016 Uiso 1 1 calc R U .
C33 C 0.72774(8) 0.59278(13) 0.22817(9) 0.0178(3) Uani 1 1 d . . .
H33A H 0.7466 0.5684 0.2722 0.021 Uiso 1 1 calc R U .
H33B H 0.7338 0.5416 0.1992 0.021 Uiso 1 1 calc R U .
C34 C 0.75984(8) 0.68900(14) 0.22006(10) 0.0213(4) Uani 1 1 d . . .
H34A H 0.8054 0.6775 0.2325 0.026 Uiso 1 1 calc R U .
H34B H 0.7444 0.7087 0.1749 0.026 Uiso 1 1 calc R U .
C35 C 0.74774(8) 0.77264(14) 0.26008(9) 0.0195(4) Uani 1 1 d . . .
H35A H 0.7664 0.8346 0.2510 0.023 Uiso 1 1 calc R U .
H35B H 0.7681 0.7568 0.3056 0.023 Uiso 1 1 calc R U .
C36 C 0.67774(7) 0.78847(12) 0.24642(9) 0.0153(3) Uani 1 1 d . . .
H36A H 0.6578 0.8108 0.2021 0.018 Uiso 1 1 calc R U .
H36B H 0.6714 0.8405 0.2748 0.018 Uiso 1 1 calc R U .
C5 C 0.57070(8) 0.79391(11) 0.31493(8) 0.0127(3) Uani 1 1 d . . .
H5A H 0.6150 0.8014 0.3417 0.015 Uiso 1 1 calc R U .
H5B H 0.5555 0.8590 0.2955 0.015 Uiso 1 1 calc R U .
N3 N 0.53421(6) 0.76343(10) 0.35476(6) 0.0111(2) Uani 1 1 d . . .
C41 C 0.55828(7) 0.79730(11) 0.41880(8) 0.0121(3) Uani 1 1 d . . .
C42 C 0.61795(7) 0.76563(12) 0.45681(8) 0.0147(3) Uani 1 1 d . . .
H42 H 0.6421 0.7265 0.4384 0.018 Uiso 1 1 calc R U .
C43 C 0.64232(8) 0.78998(12) 0.52021(8) 0.0154(3) Uani 1 1 d . . .
H43 H 0.6828 0.7676 0.5449 0.019 Uiso 1 1 calc R U .
C44 C 0.60766(8) 0.84738(13) 0.54803(8) 0.0171(3) Uani 1 1 d . . .
O3 O 0.63597(6) 0.86574(11) 0.61178(6) 0.0257(3) Uani 1 1 d . . .
C47 C 0.59959(12) 0.9161(2) 0.64288(10) 0.0474(7) Uani 1 1 d . . .
H47A H 0.5892 0.9825 0.6247 0.071 Uiso 1 1 calc R U .
H47B H 0.6234 0.9216 0.6882 0.071 Uiso 1 1 calc R U .
H47C H 0.5611 0.8789 0.6372 0.071 Uiso 1 1 calc R U .
C45 C 0.54921(9) 0.88026(14) 0.51160(9) 0.0217(4) Uani 1 1 d . . .
H45 H 0.5253 0.9194 0.5303 0.026 Uiso 1 1 calc R U .
C46 C 0.52498(8) 0.85596(13) 0.44702(8) 0.0177(3) Uani 1 1 d . . .
H46 H 0.4850 0.8801 0.4222 0.021 Uiso 1 1 calc R U .
C6 C 0.46697(7) 0.77440(11) 0.32345(8) 0.0114(3) Uani 1 1 d . . .
H6A H 0.4573 0.8453 0.3138 0.014 Uiso 1 1 calc R U .
H6B H 0.4455 0.7531 0.3531 0.014 Uiso 1 1 calc R U .
B1 B 0.5000 0.9282(2) 0.7500 0.0346(8) Uani 1 2 d S T P
F1 F 0.54341(7) 0.98780(10) 0.73651(7) 0.0438(4) Uani 1 1 d . . .
F2 F 0.47022(8) 0.86875(12) 0.69864(10) 0.0694(5) Uani 1 1 d . . .
N1S N 0.26834(9) 1.11513(19) 0.59645(10) 0.0429(5) Uani 1 1 d . . .
C1S C 0.29986(11) 1.04938(19) 0.60740(10) 0.0337(5) Uani 1 1 d . . .
C2S C 0.34333(16) 0.9662(2) 0.62225(14) 0.0646(9) Uani 1 1 d . . .
H2S1 H 0.3733 0.9742 0.5997 0.097 Uiso 1 1 calc R U .
H2S2 H 0.3202 0.9043 0.6090 0.097 Uiso 1 1 calc R U .
H2S3 H 0.3658 0.9644 0.6680 0.097 Uiso 1 1 calc R U .

loop_
_atom_site_aniso_label
_atom_site_aniso_U_11
_atom_site_aniso_U_22
_atom_site_aniso_U_33
_atom_site_aniso_U_23
_atom_site_aniso_U_13
_atom_site_aniso_U_12
Rh1 0.00541(7) 0.00565(7) 0.01085(8) 0.000 0.00259(6) 0.000
P1 0.00765(16) 0.00762(17) 0.01022(19) 0.00028(13) 0.00288(14) -0.00075(12)
C11 0.0082(6) 0.0137(7) 0.0118(7) 0.0006(6) 0.0029(6) -0.0011(5)
C12 0.0127(7) 0.0175(8) 0.0164(8) 0.0007(6) 0.0018(6) -0.0049(6)
C13 0.0124(8) 0.0314(10) 0.0223(10) 0.0027(8) -0.0003(7) -0.0082(7)
C14 0.0137(8) 0.0332(10) 0.0188(9) 0.0026(8) -0.0024(7) -0.0020(7)
C15 0.0152(8) 0.0247(9) 0.0168(9) 0.0040(7) 0.0009(7) 0.0035(6)
C16 0.0121(7) 0.0147(7) 0.0123(8) 0.0019(6) 0.0016(6) 0.0008(6)
C1 0.0107(7) 0.0105(6) 0.0125(8) -0.0014(6) 0.0032(6) -0.0004(5)
N1 0.0096(6) 0.0133(6) 0.0098(6) -0.0007(5) 0.0026(5) 0.0010(5)
C21 0.0110(6) 0.0130(7) 0.0106(7) -0.0023(6) 0.0042(6) -0.0010(5)
C22 0.0112(7) 0.0133(7) 0.0122(8) -0.0028(6) 0.0047(6) -0.0011(5)
C23 0.0136(7) 0.0132(7) 0.0125(8) -0.0021(6) 0.0033(6) -0.0006(5)
C24 0.0158(7) 0.0186(8) 0.0113(7) -0.0027(6) 0.0065(6) -0.0047(6)
O1 0.0240(7) 0.0215(6) 0.0198(7) 0.0012(5) 0.0137(6) -0.0032(5)
C27 0.0389(11) 0.0193(9) 0.0225(10) -0.0004(7) 0.0168(9) -0.0046(8)
C25 0.0124(7) 0.0220(8) 0.0164(8) -0.0026(7) 0.0074(6) 0.0004(6)
C26 0.0126(7) 0.0174(8) 0.0151(8) -0.0017(6) 0.0045(6) 0.0029(6)
C2 0.0121(7) 0.0111(6) 0.0124(8) -0.0008(6) 0.0035(6) 0.0040(5)
P3 0.00831(17) 0.00829(17) 0.01031(19) -0.00008(14) 0.00294(14) -0.00131(13)
C31 0.0082(6) 0.0130(7) 0.0125(7) 0.0001(6) 0.0034(6) -0.0027(5)
C32 0.0105(7) 0.0148(7) 0.0145(8) 0.0005(6) 0.0052(6) -0.0003(5)
C33 0.0122(7) 0.0194(8) 0.0239(9) 0.0022(7) 0.0089(7) 0.0003(6)
C34 0.0126(8) 0.0255(9) 0.0288(10) 0.0052(8) 0.0111(7) -0.0027(6)
C35 0.0112(7) 0.0229(9) 0.0234(10) 0.0010(7) 0.0044(7) -0.0074(6)
C36 0.0135(7) 0.0150(7) 0.0175(8) 0.0000(6) 0.0052(6) -0.0052(6)
C5 0.0155(7) 0.0101(6) 0.0133(8) -0.0017(6) 0.0058(6) -0.0031(5)
N3 0.0106(6) 0.0133(6) 0.0092(6) -0.0011(5) 0.0030(5) -0.0011(5)
C41 0.0133(7) 0.0102(6) 0.0122(8) -0.0010(6) 0.0034(6) -0.0023(5)
C42 0.0123(7) 0.0150(7) 0.0160(8) -0.0036(6) 0.0038(6) -0.0004(6)
C43 0.0125(7) 0.0162(7) 0.0159(8) -0.0025(6) 0.0027(6) -0.0004(6)
C44 0.0190(8) 0.0192(8) 0.0109(8) -0.0030(6) 0.0022(7) 0.0008(6)
O3 0.0226(7) 0.0382(8) 0.0128(6) -0.0070(6) 0.0015(5) 0.0083(6)
C47 0.0393(13) 0.080(2) 0.0160(10) -0.0154(12) 0.0003(9) 0.0298(13)
C45 0.0227(9) 0.0260(9) 0.0149(9) -0.0052(7) 0.0045(7) 0.0076(7)
C46 0.0171(8) 0.0195(8) 0.0137(8) -0.0026(6) 0.0015(7) 0.0062(6)
C6 0.0106(7) 0.0113(7) 0.0123(7) -0.0005(6) 0.0038(6) 0.0009(5)
B1 0.047(2) 0.0104(12) 0.050(2) 0.000 0.0204(18) 0.000
F1 0.0691(10) 0.0238(6) 0.0529(9) -0.0081(6) 0.0396(8) -0.0105(6)
F2 0.0682(11) 0.0338(8) 0.0991(15) -0.0360(9) 0.0190(10) -0.0086(8)
N1S 0.0289(10) 0.0626(15) 0.0353(12) -0.0120(11) 0.0082(9) -0.0115(10)
C1S 0.0321(12) 0.0475(14) 0.0175(10) -0.0067(9) 0.0032(9) -0.0218(10)
C2S 0.081(2) 0.0540(18) 0.0363(16) -0.0029(14) -0.0091(15) 0.0037(17)

loop_
_atom_type_symbol
_atom_type_description
_atom_type_scat_dispersion_real
_atom_type_scat_dispersion_imag
_atom_type_scat_source
C C 0.0033 0.0016 'International Tables Vol C Tables 4.2.6.8 and 6.1.1.4'
H H 0.0000 0.0000 'International Tables Vol C Tables 4.2.6.8 and 6.1.1.4'
B B 0.0013 0.0007 'International Tables Vol C Tables 4.2.6.8 and 6.1.1.4'
N N 0.0061 0.0033 'International Tables Vol C Tables 4.2.6.8 and 6.1.1.4'
O O 0.0106 0.0060 'International Tables Vol C Tables 4.2.6.8 and 6.1.1.4'
F F 0.0171 0.0103 'International Tables Vol C Tables 4.2.6.8 and 6.1.1.4'
P P 0.1023 0.0942 'International Tables Vol C Tables 4.2.6.8 and 6.1.1.4'
Rh Rh -1.1178 0.9187 'International Tables Vol C Tables 4.2.6.8 and 6.1.1.4'

loop_
_geom_angle_atom_site_label_1
_geom_angle_atom_site_label_2
_geom_angle_atom_site_label_3
_geom_angle
_geom_angle_site_symmetry_1
_geom_angle_site_symmetry_3
P1 Rh1 P1 79.81(2) 2_655 .
P1 Rh1 P3 104.161(14) 2_655 .
P1 Rh1 P3 159.494(15) . .
P1 Rh1 P3 159.493(15) 2_655 2_655
P1 Rh1 P3 104.160(14) . 2_655
P3 Rh1 P3 79.30(2) . 2_655
C11 P1 C1 99.33(7) . .
C11 P1 C2 102.84(7) . 2_655
C1 P1 C2 103.27(7) . 2_655
C11 P1 Rh1 123.70(5) . .
C1 P1 Rh1 109.70(5) . .
C2 P1 Rh1 115.23(5) 2_655 .
C16 C11 C12 109.42(14) . .
C16 C11 P1 111.84(11) . .
C12 C11 P1 114.86(11) . .
C16 C11 H11 106.7 . .
C12 C11 H11 106.7 . .
P1 C11 H11 106.7 . .
C13 C12 C11 109.82(14) . .
C13 C12 H12A 109.7 . .
C11 C12 H12A 109.7 . .
C13 C12 H12B 109.7 . .
C11 C12 H12B 109.7 . .
H12A C12 H12B 108.2 . .
C12 C13 C14 111.03(15) . .
C12 C13 H13A 109.4 . .
C14 C13 H13A 109.4 . .
C12 C13 H13B 109.4 . .
C14 C13 H13B 109.4 . .
H13A C13 H13B 108.0 . .
C15 C14 C13 111.78(15) . .
C15 C14 H14A 109.3 . .
C13 C14 H14A 109.3 . .
C15 C14 H14B 109.3 . .
C13 C14 H14B 109.3 . .
H14A C14 H14B 107.9 . .
C14 C15 C16 110.84(15) . .
C14 C15 H15A 109.5 . .
C16 C15 H15A 109.5 . .
C14 C15 H15B 109.5 . .
C16 C15 H15B 109.5 . .
H15A C15 H15B 108.1 . .
C11 C16 C15 110.30(14) . .
C11 C16 H16A 109.6 . .
C15 C16 H16A 109.6 . .
C11 C16 H16B 109.6 . .
C15 C16 H16B 109.6 . .
H16A C16 H16B 108.1 . .
N1 C1 P1 119.40(11) . .
N1 C1 H1A 107.5 . .
P1 C1 H1A 107.5 . .
N1 C1 H1B 107.5 . .
P1 C1 H1B 107.5 . .
H1A C1 H1B 107.0 . .
C21 N1 C1 118.75(13) . .
C21 N1 C2 118.04(13) . .
C1 N1 C2 114.53(13) . .
C22 C21 C26 118.40(15) . .
C22 C21 N1 123.34(14) . .
C26 C21 N1 118.19(14) . .
C21 C22 C23 121.20(14) . .
C21 C22 H22 119.4 . .
C23 C22 H22 119.4 . .
C24 C23 C22 119.48(15) . .
C24 C23 H23 120.3 . .
C22 C23 H23 120.3 . .
O1 C24 C23 124.24(16) . .
O1 C24 C25 115.95(14) . .
C23 C24 C25 119.81(15) . .
C24 O1 C27 116.29(14) . .
O1 C27 H27A 109.5 . .
O1 C27 H27B 109.5 . .
H27A C27 H27B 109.5 . .
O1 C27 H27C 109.5 . .
H27A C27 H27C 109.5 . .
H27B C27 H27C 109.5 . .
C26 C25 C24 120.38(15) . .
C26 C25 H25 119.8 . .
C24 C25 H25 119.8 . .
C25 C26 C21 120.67(15) . .
C25 C26 H26 119.7 . .
C21 C26 H26 119.7 . .
N1 C2 P1 113.81(10) . 2_655
N1 C2 H2A 108.8 . .
P1 C2 H2A 108.8 2_655 .
N1 C2 H2B 108.8 . .
P1 C2 H2B 108.8 2_655 .
H2A C2 H2B 107.7 . .
C31 P3 C5 100.74(7) . .
C31 P3 C6 100.19(7) . 2_655
C5 P3 C6 104.16(7) . 2_655
C31 P3 Rh1 125.10(5) . .
C5 P3 Rh1 114.07(5) . .
C6 P3 Rh1 110.03(5) 2_655 .
C32 C31 C36 109.35(13) . .
C32 C31 P3 112.72(11) . .
C36 C31 P3 114.93(11) . .
C32 C31 H31 106.4 . .
C36 C31 H31 106.4 . .
P3 C31 H31 106.4 . .
C31 C32 C33 110.59(13) . .
C31 C32 H32A 109.5 . .
C33 C32 H32A 109.5 . .
C31 C32 H32B 109.5 . .
C33 C32 H32B 109.5 . .
H32A C32 H32B 108.1 . .
C34 C33 C32 109.95(14) . .
C34 C33 H33A 109.7 . .
C32 C33 H33A 109.7 . .
C34 C33 H33B 109.7 . .
C32 C33 H33B 109.7 . .
H33A C33 H33B 108.2 . .
C35 C34 C33 111.78(14) . .
C35 C34 H34A 109.3 . .
C33 C34 H34A 109.3 . .
C35 C34 H34B 109.3 . .
C33 C34 H34B 109.3 . .
H34A C34 H34B 107.9 . .
C34 C35 C36 111.56(14) . .
C34 C35 H35A 109.3 . .
C36 C35 H35A 109.3 . .
C34 C35 H35B 109.3 . .
C36 C35 H35B 109.3 . .
H35A C35 H35B 108.0 . .
C35 C36 C31 109.90(14) . .
C35 C36 H36A 109.7 . .
C31 C36 H36A 109.7 . .
C35 C36 H36B 109.7 . .
C31 C36 H36B 109.7 . .
H36A C36 H36B 108.2 . .
N3 C5 P3 111.43(10) . .
N3 C5 H5A 109.3 . .
P3 C5 H5A 109.3 . .
N3 C5 H5B 109.3 . .
P3 C5 H5B 109.3 . .
H5A C5 H5B 108.0 . .
C41 N3 C6 115.83(13) . .
C41 N3 C5 114.65(12) . .
C6 N3 C5 113.28(13) . .
C46 C41 C42 117.54(15) . .
C46 C41 N3 123.87(15) . .
C42 C41 N3 118.51(14) . .
C43 C42 C41 121.55(15) . .
C43 C42 H42 119.2 . .
C41 C42 H42 119.2 . .
C42 C43 C44 120.08(16) . .
C42 C43 H43 120.0 . .
C44 C43 H43 120.0 . .
O3 C44 C45 125.25(16) . .
O3 C44 C43 115.23(15) . .
C45 C44 C43 119.52(16) . .
C44 O3 C47 116.61(15) . .
O3 C47 H47A 109.5 . .
O3 C47 H47B 109.5 . .
H47A C47 H47B 109.5 . .
O3 C47 H47C 109.5 . .
H47A C47 H47C 109.5 . .
H47B C47 H47C 109.5 . .
C44 C45 C46 120.08(16) . .
C44 C45 H45 120.0 . .
C46 C45 H45 120.0 . .
C41 C46 C45 121.22(16) . .
C41 C46 H46 119.4 . .
C45 C46 H46 119.4 . .
N3 C6 P3 113.68(11) . 2_655
N3 C6 H6A 108.8 . .
P3 C6 H6A 108.8 2_655 .
N3 C6 H6B 108.8 . .
P3 C6 H6B 108.8 2_655 .
H6A C6 H6B 107.7 . .
F2 B1 F2 108.8(3) . 2_656
F2 B1 F1 109.52(10) . 2_656
F2 B1 F1 110.02(10) 2_656 2_656
F2 B1 F1 110.03(10) . .
F2 B1 F1 109.52(10) 2_656 .
F1 B1 F1 108.9(2) 2_656 .
N1S C1S C2S 177.6(3) . .
C1S C2S H2S1 109.5 . .
C1S C2S H2S2 109.5 . .
H2S1 C2S H2S2 109.5 . .
C1S C2S H2S3 109.5 . .
H2S1 C2S H2S3 109.5 . .
H2S2 C2S H2S3 109.5 . .

loop_
_geom_bond_atom_site_label_1
_geom_bond_atom_site_label_2
_geom_bond_distance
_geom_bond_site_symmetry_2
Rh1 P1 2.2781(4) 2_655
Rh1 P1 2.2782(4) .
Rh1 P3 2.2828(4) .
Rh1 P3 2.2829(4) 2_655
P1 C11 1.8526(16) .
P1 C1 1.8817(16) .
P1 C2 1.8889(16) 2_655
C11 C16 1.532(2) .
C11 C12 1.540(2) .
C11 H11 1.0000 .
C12 C13 1.531(2) .
C12 H12A 0.9900 .
C12 H12B 0.9900 .
C13 C14 1.535(3) .
C13 H13A 0.9900 .
C13 H13B 0.9900 .
C14 C15 1.526(3) .
C14 H14A 0.9900 .
C14 H14B 0.9900 .
C15 C16 1.534(2) .
C15 H15A 0.9900 .
C15 H15B 0.9900 .
C16 H16A 0.9900 .
C16 H16B 0.9900 .
C1 N1 1.450(2) .
C1 H1A 0.9900 .
C1 H1B 0.9900 .
N1 C21 1.425(2) .
N1 C2 1.456(2) .
C21 C22 1.391(2) .
C21 C26 1.402(2) .
C22 C23 1.400(2) .
C22 H22 0.9500 .
C23 C24 1.389(2) .
C23 H23 0.9500 .
C24 O1 1.381(2) .
C24 C25 1.392(2) .
O1 C27 1.424(2) .
C27 H27A 0.9800 .
C27 H27B 0.9800 .
C27 H27C 0.9800 .
C25 C26 1.385(2) .
C25 H25 0.9500 .
C26 H26 0.9500 .
C2 P1 1.8889(16) 2_655
C2 H2A 0.9900 .
C2 H2B 0.9900 .
P3 C31 1.8528(15) .
P3 C5 1.8593(16) .
P3 C6 1.8630(16) 2_655
C31 C32 1.526(2) .
C31 C36 1.541(2) .
C31 H31 1.0000 .
C32 C33 1.531(2) .
C32 H32A 0.9900 .
C32 H32B 0.9900 .
C33 C34 1.531(2) .
C33 H33A 0.9900 .
C33 H33B 0.9900 .
C34 C35 1.523(3) .
C34 H34A 0.9900 .
C34 H34B 0.9900 .
C35 C36 1.532(2) .
C35 H35A 0.9900 .
C35 H35B 0.9900 .
C36 H36A 0.9900 .
C36 H36B 0.9900 .
C5 N3 1.467(2) .
C5 H5A 0.9900 .
C5 H5B 0.9900 .
N3 C41 1.427(2) .
N3 C6 1.460(2) .
C41 C46 1.387(2) .
C41 C42 1.405(2) .
C42 C43 1.379(2) .
C42 H42 0.9500 .
C43 C44 1.393(2) .
C43 H43 0.9500 .
C44 O3 1.377(2) .
C44 C45 1.379(2) .
O3 C47 1.421(2) .
C47 H47A 0.9800 .
C47 H47B 0.9800 .
C47 H47C 0.9800 .
C45 C46 1.403(2) .
C45 H45 0.9500 .
C46 H46 0.9500 .
C6 P3 1.8630(16) 2_655
C6 H6A 0.9900 .
C6 H6B 0.9900 .
B1 F2 1.379(2) .
B1 F2 1.379(2) 2_656
B1 F1 1.383(2) 2_656
B1 F1 1.383(2) .
N1S C1S 1.115(3) .
C1S C2S 1.458(4) .
C2S H2S1 0.9800 .
C2S H2S2 0.9800 .
C2S H2S3 0.9800 .

loop_
_geom_torsion_atom_site_label_1
_geom_torsion_atom_site_label_2
_geom_torsion_atom_site_label_3
_geom_torsion_atom_site_label_4
_geom_torsion
_geom_torsion_site_symmetry_1
_geom_torsion_site_symmetry_4
C1 P1 C11 C16 -75.72(12) . .
C2 P1 C11 C16 178.26(11) 2_655 .
Rh1 P1 C11 C16 45.62(13) . .
C1 P1 C11 C12 49.77(13) . .
C2 P1 C11 C12 -56.25(13) 2_655 .
Rh1 P1 C11 C12 171.11(10) . .
C16 C11 C12 C13 -59.96(18) . .
P1 C11 C12 C13 173.30(12) . .
C11 C12 C13 C14 57.1(2) . .
C12 C13 C14 C15 -54.6(2) . .
C13 C14 C15 C16 54.3(2) . .
C12 C11 C16 C15 60.05(18) . .
P1 C11 C16 C15 -171.52(12) . .
C14 C15 C16 C11 -57.20(19) . .
C11 P1 C1 N1 152.24(12) . .
C2 P1 C1 N1 -102.09(13) 2_655 .
Rh1 P1 C1 N1 21.24(14) . .
P1 C1 N1 C21 -92.44(16) . .
P1 C1 N1 C2 54.67(17) . .
C1 N1 C21 C22 25.1(2) . .
C2 N1 C21 C22 -120.91(16) . .
C1 N1 C21 C26 -151.80(15) . .
C2 N1 C21 C26 62.23(19) . .
C26 C21 C22 C23 -0.8(2) . .
N1 C21 C22 C23 -177.70(15) . .
C21 C22 C23 C24 -1.5(2) . .
C22 C23 C24 O1 -177.70(15) . .
C22 C23 C24 C25 2.6(2) . .
C23 C24 O1 C27 13.1(2) . .
C25 C24 O1 C27 -167.17(16) . .
O1 C24 C25 C26 178.89(15) . .
C23 C24 C25 C26 -1.3(3) . .
C24 C25 C26 C21 -1.0(3) . .
C22 C21 C26 C25 2.1(2) . .
N1 C21 C26 C25 179.09(15) . .
C21 N1 C2 P1 85.48(15) . 2_655
C1 N1 C2 P1 -61.87(15) . 2_655
C5 P3 C31 C32 174.39(12) . .
C6 P3 C31 C32 -78.93(12) 2_655 .
Rh1 P3 C31 C32 44.54(14) . .
C5 P3 C31 C36 -59.40(13) . .
C6 P3 C31 C36 47.28(13) 2_655 .
Rh1 P3 C31 C36 170.75(9) . .
C36 C31 C32 C33 60.56(17) . .
P3 C31 C32 C33 -170.29(11) . .
C31 C32 C33 C34 -58.35(19) . .
C32 C33 C34 C35 55.0(2) . .
C33 C34 C35 C36 -54.6(2) . .
C34 C35 C36 C31 56.12(19) . .
C32 C31 C36 C35 -58.80(18) . .
P3 C31 C36 C35 173.28(12) . .
C31 P3 C5 N3 -134.34(11) . .
C6 P3 C5 N3 122.15(11) 2_655 .
Rh1 P3 C5 N3 2.18(13) . .
P3 C5 N3 C41 150.45(11) . .
P3 C5 N3 C6 -73.55(14) . .
C6 N3 C41 C46 -13.5(2) . .
C5 N3 C41 C46 121.33(17) . .
C6 N3 C41 C42 163.10(14) . .
C5 N3 C41 C42 -62.05(19) . .
C46 C41 C42 C43 1.3(2) . .
N3 C41 C42 C43 -175.54(15) . .
C41 C42 C43 C44 -0.1(3) . .
C42 C43 C44 O3 178.86(16) . .
C42 C43 C44 C45 -0.6(3) . .
C45 C44 O3 C47 5.1(3) . .
C43 C44 O3 C47 -174.3(2) . .
O3 C44 C45 C46 -179.39(18) . .
C43 C44 C45 C46 0.0(3) . .
C42 C41 C46 C45 -1.9(3) . .
N3 C41 C46 C45 174.76(17) . .
C44 C45 C46 C41 1.3(3) . .
C41 N3 C6 P3 -165.57(11) . 2_655
C5 N3 C6 P3 58.97(15) . 2_655
